data_7058840
loop_
_publ_author_name
'Zhu, Wangying'
'Ye, Zhiwen'
'Dong, Zhen'

_publ_section_title
;
 Nitramino-furazan-functionalized fused high-nitrogen backbones as
 energetic materials with high detonation performance and good molecular
 stabilities
;
_journal_issue 41
_journal_name_full 'New Journal of Chemistry'
_journal_page_first 16300
_journal_paper_doi 10.1039/C9NJ03636A
_journal_volume 43
_journal_year 2019
_chemical_formula_sum 'C6 H9 N11 O2'
_chemical_formula_weight 267.24
_space_group_crystal_system monoclinic
_space_group_IT_number 14
_space_group_name_Hall '-P 2ybc'
_space_group_name_H-M_alt 'P 1 21/c 1'
_symmetry_space_group_name_Hall '-P 2ybc'
_symmetry_space_group_name_H-M 'P 1 21/c 1'
_atom_sites_solution_hydrogens geom
_audit_creation_method SHELXL-2018/3
_audit_update_record
;
2019-08-29 deposited with the CCDC.    2019-09-23 downloaded from the CCDC.
;
_cell_angle_alpha 90
_cell_angle_beta 94.578(2)
_cell_angle_gamma 90
_cell_formula_units_Z 4
_cell_length_a 6.9841(4)
_cell_length_b 10.3283(6)
_cell_length_c 15.0301(8)
_cell_measurement_reflns_used 6768
_cell_measurement_temperature 253(2)
_cell_measurement_theta_max 53.93
_cell_measurement_theta_min 3.72
_cell_volume 1080.72(11)
_computing_cell_refinement 'Bruker SAINT'
_computing_data_collection 'Bruker APEX3'
_computing_data_reduction 'Bruker SAINT'
_computing_molecular_graphics 'Bruker SHELXTL'
_computing_publication_material 'Bruker SHELXTL'
_computing_structure_refinement 'SHELXL-2018/3 (Sheldrick, 2018)'
_computing_structure_solution 'SHELXT 2014/5 (Sheldrick, 2014)'
_diffrn_ambient_temperature 253(2)
_diffrn_measured_fraction_theta_full 0.967
_diffrn_measured_fraction_theta_max 0.967
_diffrn_measurement_device_type 'Bruker D8 Venture'
_diffrn_measurement_method '\f and \w scans'
_diffrn_radiation_type GaK\a
_diffrn_radiation_wavelength 1.34139
_diffrn_reflns_av_R_equivalents 0.0343
_diffrn_reflns_av_unetI/netI 0.0280
_diffrn_reflns_Laue_measured_fraction_full 0.967
_diffrn_reflns_Laue_measured_fraction_max 0.967
_diffrn_reflns_limit_h_max 8
_diffrn_reflns_limit_h_min -7
_diffrn_reflns_limit_k_max 11
_diffrn_reflns_limit_k_min -12
_diffrn_reflns_limit_l_max 18
_diffrn_reflns_limit_l_min -18
_diffrn_reflns_number 8035
_diffrn_reflns_point_group_measured_fraction_full 0.967
_diffrn_reflns_point_group_measured_fraction_max 0.967
_diffrn_reflns_theta_full 53.594
_diffrn_reflns_theta_max 53.940
_diffrn_reflns_theta_min 5.137
_exptl_absorpt_coefficient_mu 0.719
_exptl_crystal_colour colorless
_exptl_crystal_density_diffrn 1.642
_exptl_crystal_description block
_exptl_crystal_F_000 552
_exptl_crystal_size_max 0.190
_exptl_crystal_size_mid 0.170
_exptl_crystal_size_min 0.120
_refine_diff_density_max 0.209
_refine_diff_density_min -0.229
_refine_diff_density_rms 0.041
_refine_ls_extinction_method none
_refine_ls_goodness_of_fit_ref 0.993
_refine_ls_hydrogen_treatment constr
_refine_ls_matrix_type full
_refine_ls_number_parameters 174
_refine_ls_number_reflns 1911
_refine_ls_number_restraints 0
_refine_ls_restrained_S_all 0.993
_refine_ls_R_factor_all 0.0458
_refine_ls_R_factor_gt 0.0432
_refine_ls_shift/su_max 0.001
_refine_ls_shift/su_mean 0.000
_refine_ls_structure_factor_coef Fsqd
_refine_ls_weighting_details 'w=1/[\s^2^(Fo^2^)+(0.0472P)^2^+0.9463P] where P=(Fo^2^+2Fc^2^)/3'
_refine_ls_weighting_scheme calc
_refine_ls_wR_factor_gt 0.1081
_refine_ls_wR_factor_ref 0.1099
_reflns_Friedel_coverage 0.000
_reflns_number_gt 1787
_reflns_number_total 1911
_reflns_threshold_expression 'I > 2\s(I)'
_cod_data_source_file c9nj03636a2.cif
_cod_data_source_block 20190416ZH_NLG_ZZW1_0m_a
_cod_depositor_comments 'Adding full bibliography for 7058840--7058841.cif.'
_cod_database_code 7058840
_shelx_shelxl_version_number 2018/3
_shelx_space_group_comment
;
The symmetry employed for this shelxl refinement is uniquely defined
by the following loop, which should always be used as a source of
symmetry information in preference to the above space-group names.
They are only intended as comments.
;
_shelx_estimated_absorpt_t_min 0.875
_shelx_estimated_absorpt_t_max 0.919

loop_
_space_group_symop_operation_xyz
'x, y, z'
'-x, y+1/2, -z+1/2'
'-x, -y, -z'
'x, -y-1/2, z-1/2'

loop_
_atom_site_label
_atom_site_type_symbol
_atom_site_fract_x
_atom_site_fract_y
_atom_site_fract_z
_atom_site_U_iso_or_equiv
_atom_site_adp_type
_atom_site_occupancy
_atom_site_site_symmetry_order
_atom_site_calc_flag
_atom_site_refinement_flags_posn
_atom_site_refinement_flags_adp
C1 C 0.4552(3) 0.40247(17) 0.74196(12) 0.0263(4) Uani 1 1 d . .
C2 C 0.3893(2) 0.45232(17) 0.65515(11) 0.0251(4) Uani 1 1 d . .
C3 C 0.3285(2) 0.62923(17) 0.54967(11) 0.0244(4) Uani 1 1 d . .
C4 C 0.2126(3) 0.75746(17) 0.40736(12) 0.0278(4) Uani 1 1 d . .
C5 C 0.1087(3) 0.58578(18) 0.33377(12) 0.0275(4) Uani 1 1 d . .
C6 C 0.1413(4) 0.1435(2) 0.44354(17) 0.0489(6) Uani 1 1 d . .
H6A H 0.270928 0.136327 0.425241 0.073 Uiso 1 1 calc R U
H6B H 0.052690 0.100849 0.400000 0.073 Uiso 1 1 calc R U
H6C H 0.134605 0.102769 0.501351 0.073 Uiso 1 1 calc R U
N1 N 0.4305(2) 0.27745(15) 0.74148(10) 0.0324(4) Uani 1 1 d . .
N2 N 0.3267(2) 0.35738(15) 0.60422(10) 0.0320(4) Uani 1 1 d . .
N3 N 0.5344(3) 0.46997(16) 0.81208(10) 0.0385(4) Uani 1 1 d . .
H3A H 0.573095 0.430039 0.861235 0.046 Uiso 1 1 calc R U
H3B H 0.547058 0.553541 0.808272 0.046 Uiso 1 1 calc R U
N4 N 0.3961(2) 0.57969(14) 0.63043(10) 0.0272(4) Uani 1 1 d . .
H4 H 0.448030 0.633864 0.669593 0.033 Uiso 1 1 calc R U
N5 N 0.3555(2) 0.76381(15) 0.54683(10) 0.0291(4) Uani 1 1 d . .
N6 N 0.2530(2) 0.55331(14) 0.48709(9) 0.0249(4) Uani 1 1 d . .
N7 N 0.1935(2) 0.62465(14) 0.41296(9) 0.0247(3) Uani 1 1 d . .
N8 N 0.2970(2) 0.82639(15) 0.47500(10) 0.0315(4) Uani 1 1 d . .
N9 N 0.1424(3) 0.79807(16) 0.32812(11) 0.0359(4) Uani 1 1 d . .
N10 N 0.0772(3) 0.69096(16) 0.28178(11) 0.0351(4) Uani 1 1 d . .
N11 N 0.0679(3) 0.46364(16) 0.31233(11) 0.0388(4) Uani 1 1 d . .
H11A H 0.014927 0.444920 0.259550 0.047 Uiso 1 1 calc R U
H11B H 0.094226 0.402297 0.351061 0.047 Uiso 1 1 calc R U
O1 O 0.3497(2) 0.24642(12) 0.65648(9) 0.0360(4) Uani 1 1 d . .
O2 O 0.0912(2) 0.27550(14) 0.44942(10) 0.0461(4) Uani 1 1 d . .
H2 H 0.165520 0.311658 0.487500 0.069 Uiso 1 1 calc R U

loop_
_atom_site_aniso_label
_atom_site_aniso_U_11
_atom_site_aniso_U_22
_atom_site_aniso_U_33
_atom_site_aniso_U_23
_atom_site_aniso_U_13
_atom_site_aniso_U_12
C1 0.0333(9) 0.0214(9) 0.0236(9) 0.0026(7) -0.0006(7) 0.0017(7)
C2 0.0299(9) 0.0221(9) 0.0229(9) 0.0005(7) -0.0004(7) 0.0017(7)
C3 0.0290(9) 0.0218(9) 0.0218(8) -0.0001(7) -0.0015(7) 0.0002(7)
C4 0.0352(9) 0.0216(9) 0.0257(9) 0.0019(7) -0.0034(7) 0.0003(7)
C5 0.0305(9) 0.0294(10) 0.0216(9) -0.0003(7) -0.0031(7) 0.0004(7)
C6 0.0551(13) 0.0349(12) 0.0571(15) -0.0057(10) 0.0066(11) 0.0006(10)
N1 0.0450(9) 0.0246(8) 0.0260(8) 0.0025(6) -0.0075(7) 0.0006(7)
N2 0.0478(9) 0.0190(8) 0.0275(8) 0.0026(6) -0.0070(7) 0.0013(7)
N3 0.0652(12) 0.0238(8) 0.0241(8) 0.0042(7) -0.0108(8) -0.0038(8)
N4 0.0404(8) 0.0194(7) 0.0200(7) -0.0002(6) -0.0076(6) -0.0023(6)
N5 0.0406(9) 0.0212(8) 0.0241(8) 0.0018(6) -0.0054(6) -0.0022(6)
N6 0.0325(8) 0.0212(8) 0.0200(7) 0.0020(6) -0.0038(6) 0.0006(6)
N7 0.0313(8) 0.0217(7) 0.0203(7) 0.0013(6) -0.0034(6) 0.0000(6)
N8 0.0432(9) 0.0236(8) 0.0263(8) 0.0024(6) -0.0052(7) -0.0017(7)
N9 0.0506(10) 0.0283(9) 0.0267(8) 0.0050(7) -0.0087(7) 0.0003(7)
N10 0.0467(9) 0.0315(9) 0.0253(8) 0.0015(7) -0.0085(7) 0.0004(7)
N11 0.0581(11) 0.0297(9) 0.0262(9) -0.0039(7) -0.0122(8) -0.0068(8)
O1 0.0551(9) 0.0187(6) 0.0320(7) 0.0024(5) -0.0106(6) -0.0002(6)
O2 0.0631(10) 0.0298(8) 0.0427(9) -0.0024(6) -0.0116(7) -0.0043(7)

loop_
_atom_type_symbol
_atom_type_description
_atom_type_scat_dispersion_real
_atom_type_scat_dispersion_imag
_atom_type_scat_source
C C 0.0137 0.0067 'International Tables Vol C Tables 4.2.6.8 and 6.1.1.4'
H H 0.0000 0.0000 'International Tables Vol C Tables 4.2.6.8 and 6.1.1.4'
N N 0.0241 0.0134 'International Tables Vol C Tables 4.2.6.8 and 6.1.1.4'
O O 0.0389 0.0241 'International Tables Vol C Tables 4.2.6.8 and 6.1.1.4'

loop_
_geom_angle_atom_site_label_1
_geom_angle_atom_site_label_2
_geom_angle_atom_site_label_3
_geom_angle
N1 C1 N3 124.33(16)
N1 C1 C2 108.43(16)
N3 C1 C2 127.22(16)
N2 C2 N4 125.67(16)
N2 C2 C1 109.37(16)
N4 C2 C1 124.94(16)
N6 C3 N4 120.47(16)
N6 C3 N5 128.42(16)
N4 C3 N5 111.10(14)
N9 C4 N8 128.73(17)
N9 C4 N7 109.87(16)
N8 C4 N7 121.37(16)
N11 C5 N10 127.18(17)
N11 C5 N7 124.62(17)
N10 C5 N7 108.19(16)
O2 C6 H6A 109.5
O2 C6 H6B 109.5
H6A C6 H6B 109.5
O2 C6 H6C 109.5
H6A C6 H6C 109.5
H6B C6 H6C 109.5
C1 N1 O1 106.08(14)
C2 N2 O1 105.72(14)
C1 N3 H3A 120.0
C1 N3 H3B 120.0
H3A N3 H3B 120.0
C3 N4 C2 125.73(15)
C3 N4 H4 117.1
C2 N4 H4 117.1
N8 N5 C3 118.99(15)
C3 N6 N7 109.99(14)
C5 N7 N6 129.82(15)
C5 N7 C4 106.25(15)
N6 N7 C4 123.93(14)
N5 N8 C4 117.25(15)
C4 N9 N10 106.70(15)
C5 N10 N9 108.99(15)
C5 N11 H11A 120.0
C5 N11 H11B 120.0
H11A N11 H11B 120.0
N1 O1 N2 110.40(12)
C6 O2 H2 109.5

loop_
_geom_bond_atom_site_label_1
_geom_bond_atom_site_label_2
_geom_bond_distance
C1 N1 1.303(2)
C1 N3 1.345(2)
C1 C2 1.443(2)
C2 N2 1.298(2)
C2 N4 1.369(2)
C3 N6 1.303(2)
C3 N4 1.366(2)
C3 N5 1.404(2)
C4 N9 1.320(2)
C4 N8 1.339(2)
C4 N7 1.381(2)
C5 N11 1.327(2)
C5 N10 1.346(2)
C5 N7 1.348(2)
C6 O2 1.411(3)
C6 H6A 0.9700
C6 H6B 0.9700
C6 H6C 0.9700
N1 O1 1.392(2)
N2 O1 1.391(2)
N3 H3A 0.8700
N3 H3B 0.8700
N4 H4 0.8700
N5 N8 1.296(2)
N6 N7 1.372(2)
N9 N10 1.366(2)
N11 H11A 0.8700
N11 H11B 0.8700
O2 H2 0.8300
